data_2222420
loop_
_publ_author_name
'Guo, Hong-Xu'
'Du, Zi-Xian'
'Li, Xi-Zhong'

_publ_section_title
;
 Bis(triethanolamine)nickel(II) sulfate
;
_journal_coeditor_code PK2167
_journal_issue 7
_journal_name_full 'Acta Crystallographica Section E'
_journal_page_first m810
_journal_page_last m811
_journal_paper_doi 10.1107/S1600536809023046
_journal_volume 65
_journal_year 2009
_chemical_formula_iupac '[Ni (C6 H15 N O3)2] S O4'
_chemical_formula_moiety 'C12 H30 N2 Ni O6 +, O4 S -'
_chemical_formula_sum 'C12 H30 N2 Ni O10 S'
_chemical_formula_weight 453.15
_chemical_name_systematic
;
Bis(triethanolamine)nickel(II) sulfate
;
_space_group_IT_number 15
_symmetry_cell_setting monoclinic
_symmetry_space_group_name_Hall '-C 2yc'
_symmetry_space_group_name_H-M 'C 1 2/c 1'
_atom_sites_solution_hydrogens geom
_atom_sites_solution_primary direct
_atom_sites_solution_secondary difmap
_audit_creation_method SHELXL-97
_cell_angle_alpha 90.00
_cell_angle_beta 90.04(3)
_cell_angle_gamma 90.00
_cell_formula_units_Z 4
_cell_length_a 10.316(2)
_cell_length_b 11.234(2)
_cell_length_c 15.498(3)
_cell_measurement_reflns_used 8633
_cell_measurement_temperature 293(2)
_cell_measurement_theta_max 27.5
_cell_measurement_theta_min 3.6
_cell_volume 1796.1(6)
_computing_cell_refinement 'SAINT (Siemens, 1994)'
_computing_data_collection 'SMART (Siemens, 1994)'
_computing_data_reduction 'SAINT (Siemens, 1994)'
_computing_molecular_graphics 'SHELXTL (Sheldrick, 2008)'
_computing_publication_material 'SHELXTL (Sheldrick, 2008)'
_computing_structure_refinement 'SHELXTL (Sheldrick, 2008)'
_computing_structure_solution 'SHELXTL (Sheldrick, 2008)'
_diffrn_ambient_temperature 293(2)
_diffrn_measured_fraction_theta_full 0.990
_diffrn_measured_fraction_theta_max 0.990
_diffrn_measurement_device_type 'Siemens SMART CCD area-detector'
_diffrn_measurement_method \w
_diffrn_radiation_monochromator graphite
_diffrn_radiation_source 'fine-focus sealed tube'
_diffrn_radiation_type MoK\a
_diffrn_radiation_wavelength 0.71073
_diffrn_reflns_av_R_equivalents 0.0290
_diffrn_reflns_av_sigmaI/netI 0.0192
_diffrn_reflns_limit_h_max 13
_diffrn_reflns_limit_h_min -13
_diffrn_reflns_limit_k_max 14
_diffrn_reflns_limit_k_min -14
_diffrn_reflns_limit_l_max 18
_diffrn_reflns_limit_l_min -20
_diffrn_reflns_number 8633
_diffrn_reflns_theta_full 27.47
_diffrn_reflns_theta_max 27.47
_diffrn_reflns_theta_min 3.63
_diffrn_standards_number 0
_exptl_absorpt_coefficient_mu 1.252
_exptl_absorpt_correction_T_max 0.879
_exptl_absorpt_correction_T_min 0.741
_exptl_absorpt_correction_type multi-scan
_exptl_absorpt_process_details '(SADABS; Sheldrick, 1996)'
_exptl_crystal_colour blue
_exptl_crystal_density_diffrn 1.676
_exptl_crystal_density_method 'not measured'
_exptl_crystal_description block
_exptl_crystal_F_000 960
_exptl_crystal_size_max 0.41
_exptl_crystal_size_mid 0.21
_exptl_crystal_size_min 0.11
_refine_diff_density_max 0.655
_refine_diff_density_min -0.651
_refine_ls_extinction_method none
_refine_ls_goodness_of_fit_ref 1.016
_refine_ls_hydrogen_treatment constr
_refine_ls_matrix_type full
_refine_ls_number_parameters 120
_refine_ls_number_reflns 2042
_refine_ls_number_restraints 3
_refine_ls_restrained_S_all 1.015
_refine_ls_R_factor_all 0.0324
_refine_ls_R_factor_gt 0.0300
_refine_ls_shift/su_max 0.000
_refine_ls_shift/su_mean 0.000
_refine_ls_structure_factor_coef Fsqd
_refine_ls_weighting_details 'calc w=1/[\s^2^(Fo^2^)+(0.053P)^2^+2.3273P] where P=(Fo^2^+2Fc^2^)/3'
_refine_ls_weighting_scheme calc
_refine_ls_wR_factor_gt 0.0827
_refine_ls_wR_factor_ref 0.0847
_reflns_number_gt 1905
_reflns_number_total 2042
_reflns_threshold_expression I>2\s(I)
_cod_data_source_file pk2167.cif
_cod_data_source_block I
_cod_depositor_comments
;
The following automatic conversions were performed:
'_symmetry_cell_setting' value 'Monoclinic' changed to 'monoclinic'
according to '/home/saulius/struct/CIF-dictionaries/cif_core.dic'
dictionary named 'cif_core.dic' version 2.4.1 from 2010-06-29.

Automatic conversion script
Id: cif_fix_enum 1527 2010-12-29 10:47:43Z saulius 

The following automatic conversions were performed:

'_symmetry_cell_setting' value 'Monoclinic' changed to 'monoclinic'
according to /home/saulius/struct/CIF-dictionaries/cif_core.dic
dictionary named 'cif_core.dic' version 2.4.1 from 2010-06-29.

Automatic conversion script
Id: cif_fix_values 1715 2011-07-08 13:25:40Z adriana 
;
_cod_original_cell_volume 1796.0(6)
_cod_original_sg_symbol_H-M 'C 2/c'
_cod_database_code 2222420
_cod_database_fobs_code 2222420

loop_
_symmetry_equiv_pos_as_xyz
'x, y, z'
'-x, y, -z+1/2'
'x+1/2, y+1/2, z'
'-x+1/2, y+1/2, -z+1/2'
'-x, -y, -z'
'x, -y, z-1/2'
'-x+1/2, -y+1/2, -z'
'x+1/2, -y+1/2, z-1/2'

loop_
_atom_site_type_symbol
_atom_site_label
_atom_site_fract_x
_atom_site_fract_y
_atom_site_fract_z
_atom_site_U_iso_or_equiv
_atom_site_adp_type
_atom_site_calc_flag
_atom_site_refinement_flags
_atom_site_occupancy
_atom_site_disorder_assembly
_atom_site_disorder_group
Ni Ni1 0.2500 0.7500 1.0000 0.01765(12) Uani d S 1 . .
N N1 0.40821(14) 0.71956(14) 0.91696(9) 0.0218(3) Uani d . 1 . .
O O1 0.15355(12) 0.64708(12) 0.90906(8) 0.0255(3) Uani d D 1 . .
H H1C 0.0790 0.6254 0.8997 0.038 Uiso calc RD 1 . .
O O2 0.22752(12) 0.90445(11) 0.92788(8) 0.0242(3) Uani d D 1 . .
H H2C 0.1762 0.9553 0.9113 0.036 Uiso calc RD 1 . .
O O3 0.70194(16) 0.79446(17) 0.87607(13) 0.0512(5) Uani d D 1 . .
H H3C 0.7766 0.7847 0.8594 0.077 Uiso calc RD 1 . .
O O4 0.89097(13) 0.89514(14) 0.72175(9) 0.0351(3) Uani d . 1 . .
O O5 0.95708(14) 0.74424(13) 0.82252(10) 0.0337(3) Uani d . 1 . .
C C1 0.37671(18) 0.60337(18) 0.87593(13) 0.0303(4) Uani d . 1 . .
H H1A 0.3897 0.5400 0.9176 0.036 Uiso calc R 1 . .
H H1B 0.4354 0.5898 0.8281 0.036 Uiso calc R 1 . .
C C2 0.23847(19) 0.59917(19) 0.84339(12) 0.0317(4) Uani d . 1 . .
H H2A 0.2307 0.6456 0.7909 0.038 Uiso calc R 1 . .
H H2B 0.2143 0.5176 0.8305 0.038 Uiso calc R 1 . .
C C3 0.40912(18) 0.81992(18) 0.85289(12) 0.0293(4) Uani d . 1 . .
H H3A 0.3573 0.7986 0.8030 0.035 Uiso calc R 1 . .
H H3B 0.4971 0.8347 0.8337 0.035 Uiso calc R 1 . .
C C4 0.35485(18) 0.93041(17) 0.89416(12) 0.0288(4) Uani d . 1 . .
H H4A 0.4114 0.9565 0.9405 0.035 Uiso calc R 1 . .
H H4B 0.3493 0.9938 0.8518 0.035 Uiso calc R 1 . .
C C5 0.53313(17) 0.71242(18) 0.96482(12) 0.0265(4) Uani d . 1 . .
H H5A 0.5251 0.6503 1.0080 0.032 Uiso calc R 1 . .
H H5B 0.5454 0.7870 0.9953 0.032 Uiso calc R 1 . .
C C6 0.65530(18) 0.68791(18) 0.91236(14) 0.0321(4) Uani d . 1 . .
H H6A 0.7212 0.6534 0.9493 0.039 Uiso calc R 1 . .
H H6B 0.6360 0.6314 0.8668 0.039 Uiso calc R 1 . .
S S1 1.0000 0.82070(6) 0.7500 0.02289(15) Uani d S 1 . .

loop_
_atom_site_aniso_label
_atom_site_aniso_U_11
_atom_site_aniso_U_22
_atom_site_aniso_U_33
_atom_site_aniso_U_12
_atom_site_aniso_U_13
_atom_site_aniso_U_23
Ni1 0.01652(17) 0.02186(18) 0.01456(17) 0.00161(10) 0.00033(11) 0.00006(10)
N1 0.0191(7) 0.0284(7) 0.0179(7) 0.0031(6) 0.0008(5) 0.0003(6)
O1 0.0212(6) 0.0335(7) 0.0218(6) -0.0002(5) -0.0017(5) -0.0050(5)
O2 0.0245(6) 0.0257(6) 0.0225(6) 0.0044(5) -0.0008(5) 0.0038(5)
O3 0.0272(8) 0.0572(10) 0.0693(12) 0.0037(7) 0.0176(8) 0.0185(9)
O4 0.0287(7) 0.0462(8) 0.0303(7) 0.0102(6) -0.0100(6) -0.0027(6)
O5 0.0230(7) 0.0524(9) 0.0258(7) -0.0012(5) 0.0023(6) 0.0106(6)
C1 0.0275(9) 0.0335(10) 0.0299(9) 0.0064(7) 0.0008(7) -0.0095(8)
C2 0.0300(10) 0.0393(10) 0.0259(9) 0.0030(8) -0.0013(7) -0.0127(8)
C3 0.0249(9) 0.0428(11) 0.0201(8) 0.0031(7) 0.0028(7) 0.0069(7)
C4 0.0265(9) 0.0304(9) 0.0294(9) -0.0040(7) -0.0016(7) 0.0081(7)
C5 0.0208(8) 0.0364(9) 0.0223(8) 0.0031(7) -0.0005(7) 0.0024(7)
C6 0.0221(9) 0.0359(10) 0.0383(10) 0.0063(7) 0.0015(7) -0.0019(8)
S1 0.0172(3) 0.0350(3) 0.0165(3) 0.000 -0.0021(2) 0.000

loop_
_atom_type_symbol
_atom_type_description
_atom_type_scat_dispersion_real
_atom_type_scat_dispersion_imag
_atom_type_scat_source
C C 0.0033 0.0016 'International Tables Vol C Tables 4.2.6.8 and 6.1.1.4'
H H 0.0000 0.0000 'International Tables Vol C Tables 4.2.6.8 and 6.1.1.4'
N N 0.0061 0.0033 'International Tables Vol C Tables 4.2.6.8 and 6.1.1.4'
O O 0.0106 0.0060 'International Tables Vol C Tables 4.2.6.8 and 6.1.1.4'
S S 0.1246 0.1234 'International Tables Vol C Tables 4.2.6.8 and 6.1.1.4'
Ni Ni 0.3393 1.1124 'International Tables Vol C Tables 4.2.6.8 and 6.1.1.4'

loop_
_geom_angle_atom_site_label_1
_geom_angle_atom_site_label_2
_geom_angle_atom_site_label_3
_geom_angle_site_symmetry_1
_geom_angle_site_symmetry_3
_geom_angle
_geom_angle_publ_flag
O1 Ni1 O1 7_567 . 180.0 ?
O1 Ni1 O2 7_567 7_567 92.68(5) ?
O1 Ni1 O2 . 7_567 87.32(5) ?
O1 Ni1 O2 7_567 . 87.32(5) ?
O1 Ni1 O2 . . 92.68(5) ?
O2 Ni1 O2 7_567 . 180.0 ?
O1 Ni1 N1 7_567 . 97.70(6) ?
O1 Ni1 N1 . . 82.30(5) ?
O2 Ni1 N1 7_567 . 96.14(5) ?
O2 Ni1 N1 . . 83.86(6) ?
O1 Ni1 N1 7_567 7_567 82.30(5) ?
O1 Ni1 N1 . 7_567 97.70(6) ?
O2 Ni1 N1 7_567 7_567 83.86(6) ?
O2 Ni1 N1 . 7_567 96.14(5) ?
N1 Ni1 N1 . 7_567 180.0 ?
C1 N1 C5 . . 110.76(15) ?
C1 N1 C3 . . 112.18(14) ?
C5 N1 C3 . . 111.34(15) ?
C1 N1 Ni1 . . 103.56(11) ?
C5 N1 Ni1 . . 112.02(11) ?
C3 N1 Ni1 . . 106.69(11) ?
C2 O1 Ni1 . . 113.23(10) ?
C2 O1 H1C . . 109.5 ?
Ni1 O1 H1C . . 137.3 ?
C4 O2 Ni1 . . 105.21(10) ?
C4 O2 H2C . . 109.5 ?
Ni1 O2 H2C . . 145.3 ?
C6 O3 H3C . . 109.5 ?
N1 C1 C2 . . 112.04(15) ?
N1 C1 H1A . . 109.2 ?
C2 C1 H1A . . 109.2 ?
N1 C1 H1B . . 109.2 ?
C2 C1 H1B . . 109.2 ?
H1A C1 H1B . . 107.9 ?
O1 C2 C1 . . 108.96(15) ?
O1 C2 H2A . . 109.9 ?
C1 C2 H2A . . 109.9 ?
O1 C2 H2B . . 109.9 ?
C1 C2 H2B . . 109.9 ?
H2A C2 H2B . . 108.3 ?
N1 C3 C4 . . 109.61(14) ?
N1 C3 H3A . . 109.7 ?
C4 C3 H3A . . 109.7 ?
N1 C3 H3B . . 109.7 ?
C4 C3 H3B . . 109.7 ?
H3A C3 H3B . . 108.2 ?
O2 C4 C3 . . 109.04(15) ?
O2 C4 H4A . . 109.9 ?
C3 C4 H4A . . 109.9 ?
O2 C4 H4B . . 109.9 ?
C3 C4 H4B . . 109.9 ?
H4A C4 H4B . . 108.3 ?
N1 C5 C6 . . 117.35(15) ?
N1 C5 H5A . . 108.0 ?
C6 C5 H5A . . 108.0 ?
N1 C5 H5B . . 108.0 ?
C6 C5 H5B . . 108.0 ?
H5A C5 H5B . . 107.2 ?
O3 C6 C5 . . 110.01(16) ?
O3 C6 H6A . . 109.7 ?
C5 C6 H6A . . 109.7 ?
O3 C6 H6B . . 109.7 ?
C5 C6 H6B . . 109.7 ?
H6A C6 H6B . . 108.2 ?
O4 S1 O4 2_756 . 110.56(13) ?
O4 S1 O5 2_756 . 109.46(8) ?
O4 S1 O5 . . 109.09(9) ?
O4 S1 O5 2_756 2_756 109.09(9) ?
O4 S1 O5 . 2_756 109.46(8) ?
O5 S1 O5 . 2_756 109.18(13) ?

loop_
_geom_bond_atom_site_label_1
_geom_bond_atom_site_label_2
_geom_bond_site_symmetry_2
_geom_bond_distance
_geom_bond_publ_flag
Ni1 O1 7_567 2.0762(13) ?
Ni1 O1 . 2.0762(13) ?
Ni1 O2 7_567 2.0768(12) ?
Ni1 O2 . 2.0768(12) ?
Ni1 N1 . 2.1072(16) ?
Ni1 N1 7_567 2.1072(16) ?
N1 C1 . 1.488(2) ?
N1 C5 . 1.489(2) ?
N1 C3 . 1.502(2) ?
O1 C2 . 1.447(2) ?
O1 H1C . 0.8200 ?
O2 C4 . 1.444(2) ?
O2 H2C . 0.8200 ?
O3 C6 . 1.407(3) ?
O3 H3C . 0.8200 ?
O4 S1 . 1.4681(14) ?
O5 S1 . 1.4825(14) ?
C1 C2 . 1.513(3) ?
C1 H1A . 0.9700 ?
C1 H1B . 0.9700 ?
C2 H2A . 0.9700 ?
C2 H2B . 0.9700 ?
C3 C4 . 1.505(3) ?
C3 H3A . 0.9700 ?
C3 H3B . 0.9700 ?
C4 H4A . 0.9700 ?
C4 H4B . 0.9700 ?
C5 C6 . 1.525(3) ?
C5 H5A . 0.9700 ?
C5 H5B . 0.9700 ?
C6 H6A . 0.9700 ?
C6 H6B . 0.9700 ?
S1 O4 2_756 1.4681(14) ?
S1 O5 2_756 1.4825(14) ?

loop_
_geom_hbond_atom_site_label_D
_geom_hbond_atom_site_label_H
_geom_hbond_atom_site_label_A
_geom_hbond_site_symmetry_A
_geom_hbond_distance_DH
_geom_hbond_distance_HA
_geom_hbond_distance_DA
_geom_hbond_angle_DHA
O1 H1C O5 1_455 0.82 2.19 2.663(2) 117.0
O2 H2C O4 2_656 0.82 2.28 2.6227(19) 105.8
O3 H3C O5 . 0.82 2.00 2.818(2) 174.4
C3 H3B O3 . 0.97 2.26 3.055(3) 138.8

loop_
_geom_torsion_atom_site_label_1
_geom_torsion_atom_site_label_2
_geom_torsion_atom_site_label_3
_geom_torsion_atom_site_label_4
_geom_torsion_site_symmetry_1
_geom_torsion_site_symmetry_2
_geom_torsion_site_symmetry_3
_geom_torsion_site_symmetry_4
_geom_torsion
_geom_torsion_publ_flag
O1 Ni1 N1 C1 7_567 . . . 152.13(11) ?
O1 Ni1 N1 C1 . . . . -27.87(11) ?
O2 Ni1 N1 C1 7_567 . . . 58.58(11) ?
O2 Ni1 N1 C1 . . . . -121.42(11) ?
N1 Ni1 N1 C1 7_567 . . . -2E1(10) ?
O1 Ni1 N1 C5 7_567 . . . 32.74(13) ?
O1 Ni1 N1 C5 . . . . -147.26(13) ?
O2 Ni1 N1 C5 7_567 . . . -60.81(13) ?
O2 Ni1 N1 C5 . . . . 119.19(13) ?
N1 Ni1 N1 C5 7_567 . . . -14E1(10) ?
O1 Ni1 N1 C3 7_567 . . . -89.34(12) ?
O1 Ni1 N1 C3 . . . . 90.66(12) ?
O2 Ni1 N1 C3 7_567 . . . 177.11(11) ?
O2 Ni1 N1 C3 . . . . -2.89(11) ?
N1 Ni1 N1 C3 7_567 . . . 10E1(10) ?
O1 Ni1 O1 C2 7_567 . . . 3E1(10) ?
O2 Ni1 O1 C2 7_567 . . . -91.17(12) ?
O2 Ni1 O1 C2 . . . . 88.83(12) ?
N1 Ni1 O1 C2 . . . . 5.39(12) ?
N1 Ni1 O1 C2 7_567 . . . -174.61(12) ?
O1 Ni1 O2 C4 7_567 . . . 72.48(11) ?
O1 Ni1 O2 C4 . . . . -107.52(11) ?
O2 Ni1 O2 C4 7_567 . . . -9E1(10) ?
N1 Ni1 O2 C4 . . . . -25.56(11) ?
N1 Ni1 O2 C4 7_567 . . . 154.44(11) ?
C5 N1 C1 C2 . . . . 167.69(16) ?
C3 N1 C1 C2 . . . . -67.2(2) ?
Ni1 N1 C1 C2 . . . . 47.43(17) ?
Ni1 O1 C2 C1 . . . . 18.77(19) ?
N1 C1 C2 O1 . . . . -45.3(2) ?
C1 N1 C3 C4 . . . . 143.10(16) ?
C5 N1 C3 C4 . . . . -92.14(18) ?
Ni1 N1 C3 C4 . . . . 30.37(17) ?
Ni1 O2 C4 C3 . . . . 49.91(15) ?
N1 C3 C4 O2 . . . . -55.33(19) ?
C1 N1 C5 C6 . . . . 63.6(2) ?
C3 N1 C5 C6 . . . . -61.9(2) ?
Ni1 N1 C5 C6 . . . . 178.71(13) ?
N1 C5 C6 O3 . . . . 82.7(2) ?
